data_7056595
loop_
_publ_author_name
'Cao, Yue'
'Lv, Jinghua'
'Yu, Kai'
'Wang, Chunmei'
'Su, Zhanhua'
'Wang, Lu'
'Zhou, Baibin'

_publ_section_title
;
 Synthesis and photo-/electro-catalytic properties of Keggin
 polyoxometalate inorganic-organic hybrid layers based on d10 metal and
 rigid benzo-diazole/-triazole ligands
;
_journal_name_full 'New J. Chem.'
_journal_paper_doi 10.1039/C7NJ02615C
_journal_year 2017
_chemical_formula_moiety 'Mo12 O40 P, C7 H6 N2, 3(C7 H7 N2)'
_chemical_formula_sum 'C28 H27 Mo12 N8 O40 P'
_chemical_formula_weight 2297.83
_chemical_name_systematic
; 
 ? 
;
_space_group_IT_number 2
_symmetry_cell_setting triclinic
_symmetry_space_group_name_Hall '-P 1'
_symmetry_space_group_name_H-M 'P -1'
_atom_sites_solution_hydrogens geom
_atom_sites_solution_primary direct
_atom_sites_solution_secondary difmap
_audit_creation_method SHELXL-97
_audit_update_record
;
2016-02-18 deposited with the CCDC.
2017-09-12 downloaded from the CCDC.
;
_cell_angle_alpha 65.9480(10)
_cell_angle_beta 80.8140(10)
_cell_angle_gamma 69.9220(10)
_cell_formula_units_Z 2
_cell_length_a 12.4090(8)
_cell_length_b 14.8977(10)
_cell_length_c 17.3674(11)
_cell_measurement_reflns_used 22060
_cell_measurement_temperature 293(2)
_cell_measurement_theta_max 28.28
_cell_measurement_theta_min 1.28
_cell_volume 2753.0(3)
_computing_cell_refinement 'Bruker SMART'
_computing_data_collection 'Bruker SMART'
_computing_data_reduction 'Bruker SAINT'
_computing_molecular_graphics SHELXP-97
_computing_publication_material SHELXTL
_computing_structure_refinement 'SHELXL-97 (Sheldrick, 1997)'
_computing_structure_solution 'SHELXS-97 (Sheldrick, 1990)'
_diffrn_ambient_temperature 293(2)
_diffrn_measured_fraction_theta_full 0.995
_diffrn_measured_fraction_theta_max 0.995
_diffrn_measurement_device_type 'Bruker Smart APEX CCD area detector'
_diffrn_measurement_method 'phi and omega scans'
_diffrn_radiation_monochromator graphite
_diffrn_radiation_source 'fine-focus sealed tube'
_diffrn_radiation_type MoK\a
_diffrn_radiation_wavelength 0.71073
_diffrn_reflns_av_R_equivalents 0.0183
_diffrn_reflns_av_sigmaI/netI 0.0353
_diffrn_reflns_limit_h_max 12
_diffrn_reflns_limit_h_min -16
_diffrn_reflns_limit_k_max 18
_diffrn_reflns_limit_k_min -19
_diffrn_reflns_limit_l_max 22
_diffrn_reflns_limit_l_min -23
_diffrn_reflns_number 22060
_diffrn_reflns_theta_full 28.28
_diffrn_reflns_theta_max 28.28
_diffrn_reflns_theta_min 1.28
_exptl_absorpt_coefficient_mu 2.776
_exptl_absorpt_correction_T_max 0.590
_exptl_absorpt_correction_T_min 0.548
_exptl_absorpt_correction_type multi-scan
_exptl_absorpt_process_details SADABS
_exptl_crystal_colour orange
_exptl_crystal_density_diffrn 2.772
_exptl_crystal_density_method 'not measured'
_exptl_crystal_description block
_exptl_crystal_F_000 2180
_exptl_crystal_size_max 0.22
_exptl_crystal_size_mid 0.21
_exptl_crystal_size_min 0.19
_refine_diff_density_max 2.421
_refine_diff_density_min -2.561
_refine_diff_density_rms 0.304
_refine_ls_extinction_method none
_refine_ls_goodness_of_fit_ref 1.125
_refine_ls_hydrogen_treatment constr
_refine_ls_matrix_type full
_refine_ls_number_parameters 790
_refine_ls_number_reflns 13584
_refine_ls_number_restraints 42
_refine_ls_restrained_S_all 1.123
_refine_ls_R_factor_all 0.0591
_refine_ls_R_factor_gt 0.0338
_refine_ls_shift/su_max 0.000
_refine_ls_shift/su_mean 0.000
_refine_ls_structure_factor_coef Fsqd
_refine_ls_weighting_details 'calc w=1/[\s^2^(Fo^2^)+(0.2001P)^2^+180.0966P] where P=(Fo^2^+2Fc^2^)/3'
_refine_ls_weighting_scheme calc
_refine_ls_wR_factor_gt 0.1155
_refine_ls_wR_factor_ref 0.1368
_reflns_number_gt 10359
_reflns_number_total 13584
_reflns_threshold_expression >2sigma(I)
_cod_data_source_file c7nj02615c2.cif
_cod_data_source_block x
_cod_database_code 7056595

loop_
_symmetry_equiv_pos_as_xyz
'x, y, z'
'-x, -y, -z'

loop_
_atom_site_label
_atom_site_type_symbol
_atom_site_fract_x
_atom_site_fract_y
_atom_site_fract_z
_atom_site_U_iso_or_equiv
_atom_site_adp_type
_atom_site_occupancy
_atom_site_symmetry_multiplicity
_atom_site_calc_flag
_atom_site_refinement_flags
N1 N 0.724(3) 1.074(3) 0.066(2) 0.090(9) Uani 1 1 d U
H1 H 0.6927 1.1320 0.0734 0.108 Uiso 1 1 calc R
Mo1 Mo 0.71790(13) 0.60459(12) 0.90605(10) 0.0254(3) Uani 1 1 d .
Mo2 Mo 0.79507(13) 0.37314(12) 0.60621(10) 0.0258(3) Uani 1 1 d .
Mo3 Mo 1.02524(11) 0.53587(11) 0.68733(9) 0.0217(3) Uani 1 1 d .
Mo4 Mo 0.50454(12) 0.70344(11) 0.74522(10) 0.0240(3) Uani 1 1 d .
Mo5 Mo 0.95824(12) 0.40085(11) 0.90941(9) 0.0230(3) Uani 1 1 d .
Mo6 Mo 0.78563(13) 0.74108(11) 0.68458(10) 0.0260(3) Uani 1 1 d .
Mo7 Mo 0.99782(12) 0.27856(12) 0.75607(9) 0.0240(3) Uani 1 1 d .
Mo8 Mo 0.69348(14) 0.36338(12) 0.96741(9) 0.0259(3) Uani 1 1 d .
Mo9 Mo 0.73485(13) 0.24194(11) 0.81490(9) 0.0238(3) Uani 1 1 d .
Mo10 Mo 0.54099(11) 0.58955(11) 0.60086(9) 0.0224(3) Uani 1 1 d .
Mo11 Mo 0.82171(14) 0.63327(12) 0.53840(9) 0.0257(3) Uani 1 1 d .
Mo12 Mo 0.47738(11) 0.46063(11) 0.81019(9) 0.0219(3) Uani 1 1 d .
P1 P 0.7547(2) 0.4928(2) 0.75260(18) 0.0069(6) Uani 1 1 d .
O2 O 0.7751(9) 0.4739(9) 0.8445(7) 0.021(2) Uani 1 1 d .
O3 O 0.6256(9) 0.5418(9) 0.7347(7) 0.022(2) Uani 1 1 d .
O4 O 0.8214(9) 0.5669(9) 0.6934(7) 0.022(2) Uani 1 1 d .
O5 O 0.7997(9) 0.3919(9) 0.7394(7) 0.021(2) Uani 1 1 d .
O6 O 0.7860(12) 0.7456(10) 0.5698(9) 0.034(3) Uani 1 1 d .
O7 O 0.6571(11) 0.6436(10) 0.5507(9) 0.035(3) Uani 1 1 d .
O8 O 0.9756(10) 0.5868(10) 0.5721(8) 0.027(2) Uani 1 1 d .
O9 O 0.8377(12) 0.6894(11) 0.4340(8) 0.032(3) Uani 1 1 d .
O10 O 0.6381(10) 0.4586(10) 0.6060(9) 0.032(3) Uani 1 1 d .
O11 O 0.4732(12) 0.6973(10) 0.6432(8) 0.032(3) Uani 1 1 d .
O12 O 0.6264(10) 0.7535(10) 0.6897(8) 0.029(3) Uani 1 1 d .
O13 O 0.9485(10) 0.6782(9) 0.6790(8) 0.027(2) Uani 1 1 d .
O14 O 0.9433(10) 0.2928(11) 0.6545(8) 0.032(3) Uani 1 1 d .
O15 O 0.7404(11) 0.2662(10) 0.6995(8) 0.030(3) Uani 1 1 d .
O16 O 0.3579(11) 0.4277(11) 0.8490(9) 0.031(3) Uani 1 1 d .
O17 O 0.4518(11) 0.5138(9) 0.6945(8) 0.028(2) Uani 1 1 d .
O18 O 0.5612(11) 0.4231(10) 0.9117(9) 0.032(3) Uani 1 1 d .
O19 O 0.8624(11) 0.3306(10) 0.9870(9) 0.032(3) Uani 1 1 d .
O20 O 1.0093(11) 0.4907(9) 0.8031(7) 0.026(2) Uani 1 1 d .
O21 O 0.9948(11) 0.3067(9) 0.8544(8) 0.028(2) Uani 1 1 d .
O22 O 1.0419(10) 0.4009(8) 0.6965(7) 0.023(2) Uani 1 1 d .
O23 O 0.7429(11) 0.2690(9) 0.9142(8) 0.027(3) Uani 1 1 d .
O24 O 1.1229(11) 0.1869(10) 0.7647(9) 0.032(3) Uani 1 1 d .
O25 O 1.0746(11) 0.3547(11) 0.9674(8) 0.033(3) Uani 1 1 d .
O26 O 0.4513(12) 0.6294(11) 0.5242(9) 0.038(3) Uani 1 1 d .
O27 O 0.8796(10) 0.5221(10) 0.9334(8) 0.029(3) Uani 1 1 d .
O28 O 0.5861(10) 0.6556(10) 0.8460(8) 0.030(3) Uani 1 1 d .
O29 O 0.4268(10) 0.6004(9) 0.8048(7) 0.024(2) Uani 1 1 d .
O30 O 0.7851(12) 0.8624(10) 0.6611(11) 0.039(3) Uani 1 1 d .
O31 O 0.7849(10) 0.6834(10) 0.8014(8) 0.028(2) Uani 1 1 d .
O32 O 0.5871(10) 0.3378(9) 0.8044(8) 0.028(3) Uani 1 1 d .
O33 O 0.6607(12) 0.2899(11) 1.0643(7) 0.031(3) Uani 1 1 d .
O34 O 0.3999(11) 0.8080(10) 0.7456(9) 0.032(3) Uani 1 1 d .
O35 O 0.8015(11) 0.3323(11) 0.5284(8) 0.030(3) Uani 1 1 d .
O36 O 0.9014(11) 0.1930(11) 0.8169(9) 0.033(3) Uani 1 1 d .
O37 O 1.1600(11) 0.5429(11) 0.6678(9) 0.033(3) Uani 1 1 d .
O38 O 0.7086(12) 0.1288(10) 0.8599(10) 0.037(3) Uani 1 1 d .
O39 O 0.6795(12) 0.4883(11) 0.9851(9) 0.036(3) Uani 1 1 d .
O40 O 0.8366(11) 0.4912(9) 0.5568(8) 0.029(3) Uani 1 1 d .
O1 O 0.6966(12) 0.6779(12) 0.9611(9) 0.036(3) Uani 1 1 d .
C1 C 0.838(3) 1.037(3) 0.0423(18) 0.065(7) Uani 1 1 d .
H2 H 0.8936 1.0697 0.0319 0.078 Uiso 1 1 calc R
N2 N 0.3113(13) 0.3064(13) 0.6733(11) 0.032(3) Uani 1 1 d .
H3 H 0.2378 0.3214 0.6786 0.038 Uiso 1 1 calc R
C2 C 0.3891(16) 0.2116(15) 0.6716(12) 0.030(4) Uani 1 1 d .
N3 N 0.4811(14) 0.3217(14) 0.6590(14) 0.043(5) Uani 1 1 d .
H4 H 0.5343 0.3488 0.6538 0.052 Uiso 1 1 calc R
C3 C 0.3705(17) 0.3659(16) 0.6653(15) 0.038(5) Uani 1 1 d .
H5 H 0.3384 0.4328 0.6641 0.046 Uiso 1 1 calc R
C4 C 0.4971(17) 0.2220(16) 0.6624(16) 0.039(5) Uani 1 1 d .
C5 C 0.593(2) 0.149(2) 0.660(3) 0.072(10) Uani 1 1 d .
H6 H 0.6649 0.1585 0.6507 0.087 Uiso 1 1 calc R
C6 C 0.576(3) 0.057(3) 0.671(3) 0.098(15) Uani 1 1 d .
H7 H 0.6403 0.0020 0.6721 0.117 Uiso 1 1 calc R
C7 C 0.372(3) 0.1212(18) 0.6815(18) 0.054(6) Uani 1 1 d .
H8 H 0.2998 0.1136 0.6880 0.064 Uiso 1 1 calc R
C8 C 0.473(3) 0.042(3) 0.681(3) 0.083(10) Uani 1 1 d .
H9 H 0.4684 -0.0224 0.6877 0.099 Uiso 1 1 calc R
N4 N 0.1887(11) 0.6807(12) 0.8290(10) 0.026(3) Uani 1 1 d .
H10 H 0.2611 0.6702 0.8184 0.031 Uiso 1 1 calc R
C9 C 0.1344(14) 0.6082(15) 0.8519(12) 0.028(3) Uani 1 1 d .
H11 H 0.1685 0.5387 0.8610 0.033 Uiso 1 1 calc R
C10 C 0.1110(14) 0.7721(16) 0.8252(10) 0.030(4) Uani 1 1 d .
N5 N 0.0229(13) 0.6557(13) 0.8591(12) 0.034(3) Uani 1 1 d .
H12 H -0.0303 0.6270 0.8710 0.040 Uiso 1 1 calc R
C11 C 0.0056(14) 0.7568(13) 0.8446(11) 0.024(3) Uani 1 1 d .
C12 C -0.0935(18) 0.8324(18) 0.8519(17) 0.046(5) Uani 1 1 d .
H13 H -0.1636 0.8195 0.8679 0.056 Uiso 1 1 calc R
C13 C 0.1280(19) 0.8662(15) 0.8118(14) 0.038(4) Uani 1 1 d .
H14 H 0.2003 0.8751 0.8011 0.045 Uiso 1 1 calc R
C14 C 0.029(2) 0.9455(17) 0.8159(16) 0.048(5) Uani 1 1 d .
H15 H 0.0349 1.0095 0.8067 0.058 Uiso 1 1 calc R
C15 C -0.082(2) 0.9313(19) 0.8336(19) 0.055(6) Uani 1 1 d .
H16 H -0.1470 0.9864 0.8332 0.066 Uiso 1 1 calc R
N6 N 0.0915(15) 0.8086(13) 0.6129(11) 0.037(4) Uani 1 1 d .
H17 H 0.0429 0.7748 0.6259 0.044 Uiso 1 1 calc R
C16 C 0.0689(15) 0.9094(12) 0.6044(11) 0.026(3) Uani 1 1 d .
C17 C 0.206(2) 0.7730(17) 0.5964(16) 0.049(6) Uani 1 1 d .
H18 H 0.2463 0.7064 0.5990 0.059 Uiso 1 1 calc R
C18 C -0.0319(17) 0.9834(15) 0.6157(13) 0.036(4) Uani 1 1 d .
H19 H -0.1004 0.9674 0.6311 0.043 Uiso 1 1 calc R
C19 C 0.1696(19) 0.9367(18) 0.5786(14) 0.041(5) Uani 1 1 d .
C20 C -0.029(2) 1.0750(17) 0.6043(16) 0.047(5) Uani 1 1 d .
H20 H -0.0972 1.1242 0.6097 0.056 Uiso 1 1 calc R
C21 C 0.068(3) 1.101(2) 0.585(2) 0.067(8) Uani 1 1 d .
H21 H 0.0658 1.1664 0.5795 0.081 Uiso 1 1 calc R
C22 C 0.180(3) 1.028(2) 0.5724(19) 0.065(8) Uani 1 1 d .
H22 H 0.2495 1.0429 0.5616 0.078 Uiso 1 1 calc R
N7 N 0.250(2) 0.847(3) 0.576(2) 0.097(13) Uani 1 1 d .
H23 H 0.3217 0.8409 0.5633 0.117 Uiso 1 1 calc R
C23 C 0.676(2) 1.0098(17) 0.0764(14) 0.091(14) Uani 1 1 d G
C24 C 0.7516(16) 0.925(2) 0.0613(14) 0.071(8) Uani 1 1 d GU
C25 C 0.715(2) 0.8423(18) 0.0716(18) 0.097(11) Uani 1 1 d GU
H24 H 0.7657 0.7854 0.0615 0.117 Uiso 1 1 calc R
C26 C 0.602(2) 0.8447(19) 0.0970(18) 0.117(14) Uani 1 1 d GU
H25 H 0.5777 0.7894 0.1039 0.140 Uiso 1 1 calc R
C27 C 0.5263(18) 0.930(2) 0.1121(18) 0.080(9) Uani 1 1 d GU
H26 H 0.4509 0.9312 0.1291 0.096 Uiso 1 1 calc R
C28 C 0.563(2) 1.0122(18) 0.1018(17) 0.138(16) Uani 1 1 d GU
H27 H 0.5122 1.0690 0.1119 0.165 Uiso 1 1 calc R
N8 N 0.851(3) 0.952(2) 0.0370(19) 0.077(7) Uani 1 1 d U

loop_
_atom_site_aniso_label
_atom_site_aniso_U_11
_atom_site_aniso_U_22
_atom_site_aniso_U_33
_atom_site_aniso_U_23
_atom_site_aniso_U_13
_atom_site_aniso_U_12
N1 0.090(9) 0.090(9) 0.090(9) -0.034(3) -0.0021(10) -0.028(3)
Mo1 0.0239(7) 0.0311(7) 0.0316(7) -0.0242(6) 0.0027(5) -0.0074(6)
Mo2 0.0266(7) 0.0331(8) 0.0296(7) -0.0235(6) 0.0046(6) -0.0114(6)
Mo3 0.0141(6) 0.0241(7) 0.0260(7) -0.0098(5) 0.0012(5) -0.0053(5)
Mo4 0.0154(6) 0.0225(7) 0.0322(7) -0.0126(6) -0.0003(5) -0.0011(5)
Mo5 0.0177(6) 0.0242(7) 0.0288(7) -0.0121(6) -0.0066(5) -0.0032(5)
Mo6 0.0284(7) 0.0184(6) 0.0339(8) -0.0112(6) 0.0029(6) -0.0105(5)
Mo7 0.0152(6) 0.0287(7) 0.0303(7) -0.0177(6) -0.0006(5) -0.0015(5)
Mo8 0.0312(8) 0.0281(7) 0.0179(6) -0.0079(5) 0.0041(5) -0.0115(6)
Mo9 0.0293(7) 0.0200(6) 0.0274(7) -0.0111(5) 0.0035(5) -0.0132(5)
Mo10 0.0158(6) 0.0272(7) 0.0257(7) -0.0122(5) -0.0047(5) -0.0039(5)
Mo11 0.0318(8) 0.0288(7) 0.0162(6) -0.0063(5) 0.0023(5) -0.0129(6)
Mo12 0.0152(6) 0.0233(7) 0.0281(7) -0.0113(5) 0.0028(5) -0.0064(5)
P1 0.0067(14) 0.0063(13) 0.0081(14) -0.0040(11) -0.0022(11) 0.0002(11)
O2 0.020(5) 0.025(5) 0.020(5) -0.012(4) 0.000(4) -0.004(4)
O3 0.016(5) 0.021(5) 0.028(6) -0.012(4) -0.001(4) 0.001(4)
O4 0.020(5) 0.023(5) 0.025(5) -0.012(4) 0.003(4) -0.009(4)
O5 0.019(5) 0.022(5) 0.028(6) -0.015(5) -0.002(4) -0.007(4)
O6 0.036(7) 0.027(6) 0.040(7) -0.020(6) -0.001(6) -0.001(5)
O7 0.026(6) 0.025(6) 0.043(7) -0.010(6) 0.008(6) -0.005(5)
O8 0.023(6) 0.027(6) 0.032(6) -0.014(5) -0.006(5) -0.001(5)
O9 0.035(7) 0.041(7) 0.023(6) -0.013(5) 0.005(5) -0.017(6)
O10 0.016(5) 0.027(6) 0.057(8) -0.022(6) 0.012(5) -0.010(5)
O11 0.042(7) 0.027(6) 0.030(6) -0.014(5) 0.002(5) -0.012(5)
O12 0.022(6) 0.039(7) 0.031(6) -0.012(5) 0.000(5) -0.016(5)
O13 0.020(5) 0.028(6) 0.033(6) -0.021(5) -0.002(5) 0.003(4)
O14 0.018(5) 0.053(8) 0.034(7) -0.023(6) 0.005(5) -0.015(5)
O15 0.030(6) 0.038(7) 0.026(6) -0.013(5) 0.004(5) -0.019(5)
O16 0.025(6) 0.039(7) 0.043(7) -0.027(6) 0.016(5) -0.019(5)
O17 0.034(7) 0.024(6) 0.028(6) -0.014(5) -0.004(5) -0.008(5)
O18 0.030(6) 0.034(7) 0.038(7) -0.027(6) -0.002(5) -0.001(5)
O19 0.032(7) 0.024(6) 0.046(8) -0.018(6) 0.007(6) -0.014(5)
O20 0.042(7) 0.022(5) 0.020(5) -0.011(4) 0.001(5) -0.013(5)
O21 0.039(7) 0.022(6) 0.024(6) -0.013(5) 0.003(5) -0.009(5)
O22 0.032(6) 0.015(5) 0.023(5) -0.013(4) 0.000(4) -0.005(4)
O23 0.033(6) 0.020(5) 0.030(6) -0.016(5) -0.005(5) 0.001(5)
O24 0.030(6) 0.030(6) 0.034(7) -0.017(5) 0.001(5) -0.001(5)
O25 0.029(6) 0.041(7) 0.029(6) -0.015(6) -0.011(5) -0.004(6)
O26 0.037(7) 0.041(8) 0.034(7) -0.008(6) -0.017(6) -0.010(6)
O27 0.021(6) 0.038(7) 0.036(7) -0.020(6) 0.002(5) -0.012(5)
O28 0.020(6) 0.040(7) 0.029(6) -0.009(5) -0.005(5) -0.011(5)
O29 0.027(6) 0.024(6) 0.021(5) -0.011(4) 0.002(4) -0.008(5)
O30 0.027(6) 0.023(6) 0.065(10) -0.015(6) 0.010(6) -0.011(5)
O31 0.023(6) 0.036(7) 0.030(6) -0.015(5) -0.002(5) -0.011(5)
O32 0.025(6) 0.027(6) 0.032(6) -0.019(5) -0.006(5) 0.002(5)
O33 0.037(7) 0.041(7) 0.017(5) -0.008(5) -0.001(5) -0.017(6)
O34 0.026(6) 0.027(6) 0.038(7) -0.016(5) 0.005(5) 0.001(5)
O35 0.032(6) 0.039(7) 0.030(6) -0.024(6) -0.003(5) -0.010(5)
O36 0.019(6) 0.046(8) 0.039(7) -0.019(6) -0.005(5) -0.009(5)
O37 0.021(6) 0.047(8) 0.033(7) -0.018(6) 0.004(5) -0.010(5)
O38 0.035(7) 0.021(6) 0.058(9) -0.019(6) 0.000(6) -0.010(5)
O39 0.034(7) 0.040(7) 0.042(7) -0.025(6) 0.009(6) -0.014(6)
O40 0.028(6) 0.023(6) 0.037(7) -0.015(5) 0.003(5) -0.005(5)
O1 0.033(7) 0.054(9) 0.040(7) -0.038(7) 0.001(6) -0.013(6)
C1 0.049(15) 0.076(19) 0.057(16) -0.023(14) -0.011(12) -0.004(13)
N2 0.020(7) 0.039(8) 0.047(9) -0.024(7) -0.005(6) -0.011(6)
C2 0.029(9) 0.035(9) 0.034(9) -0.019(8) 0.001(7) -0.012(7)
N3 0.026(8) 0.037(9) 0.089(15) -0.049(10) 0.012(8) -0.012(7)
C3 0.029(9) 0.037(10) 0.062(13) -0.033(10) -0.011(9) -0.004(8)
C4 0.027(9) 0.036(10) 0.067(14) -0.032(10) 0.006(9) -0.011(8)
C5 0.028(11) 0.073(19) 0.14(3) -0.07(2) 0.000(15) -0.004(12)
C6 0.060(19) 0.08(2) 0.18(4) -0.10(3) -0.01(2) 0.011(16)
C7 0.068(16) 0.039(12) 0.067(16) -0.027(11) 0.022(13) -0.033(12)
C8 0.08(2) 0.058(18) 0.12(3) -0.05(2) 0.00(2) -0.013(17)
N4 0.012(6) 0.033(7) 0.039(8) -0.021(6) 0.008(5) -0.008(5)
C9 0.017(7) 0.036(9) 0.038(9) -0.020(8) 0.002(6) -0.009(7)
C10 0.015(7) 0.055(11) 0.014(7) -0.006(7) 0.008(5) -0.015(7)
N5 0.023(7) 0.035(8) 0.053(10) -0.025(8) 0.008(7) -0.014(6)
C11 0.021(7) 0.027(8) 0.027(8) -0.014(6) -0.006(6) -0.004(6)
C12 0.022(9) 0.047(12) 0.076(16) -0.041(12) 0.004(9) 0.001(8)
C13 0.037(10) 0.031(9) 0.042(11) -0.011(8) -0.002(8) -0.010(8)
C14 0.062(15) 0.027(10) 0.054(13) -0.009(9) -0.011(11) -0.016(10)
C15 0.048(14) 0.037(12) 0.071(17) -0.025(12) -0.009(12) 0.006(10)
N6 0.041(9) 0.029(8) 0.043(9) -0.016(7) -0.001(7) -0.012(7)
C16 0.030(8) 0.017(7) 0.035(9) -0.015(7) -0.011(7) -0.003(6)
C17 0.052(13) 0.031(10) 0.053(13) -0.018(10) -0.019(11) 0.010(9)
C18 0.027(9) 0.035(10) 0.040(10) -0.013(8) 0.006(8) -0.008(7)
C19 0.038(11) 0.050(12) 0.047(12) -0.026(10) -0.001(9) -0.018(9)
C20 0.048(12) 0.032(10) 0.057(13) -0.022(10) 0.019(10) -0.009(9)
C21 0.10(2) 0.041(13) 0.09(2) -0.041(14) 0.014(17) -0.043(15)
C22 0.09(2) 0.067(17) 0.069(17) -0.037(15) 0.031(16) -0.058(17)
N7 0.042(12) 0.16(3) 0.18(3) -0.16(3) 0.043(16) -0.043(16)
C23 0.065(19) 0.16(4) 0.028(12) -0.004(17) -0.019(12) -0.04(2)
C24 0.071(8) 0.071(8) 0.071(8) -0.027(3) -0.0017(10) -0.022(3)
C25 0.097(11) 0.097(11) 0.097(11) -0.037(4) -0.0022(10) -0.030(4)
C26 0.117(14) 0.117(14) 0.117(14) -0.045(5) -0.0027(11) -0.036(4)
C27 0.080(9) 0.080(9) 0.080(9) -0.030(4) -0.0019(10) -0.025(3)
C28 0.138(16) 0.138(16) 0.138(16) -0.052(6) -0.0032(11) -0.042(5)
N8 0.077(7) 0.077(7) 0.077(7) -0.029(3) -0.0018(10) -0.024(2)

loop_
_atom_type_symbol
_atom_type_description
_atom_type_scat_dispersion_real
_atom_type_scat_dispersion_imag
_atom_type_scat_source
C C 0.0033 0.0016 'International Tables Vol C Tables 4.2.6.8 and 6.1.1.4'
H H 0.0000 0.0000 'International Tables Vol C Tables 4.2.6.8 and 6.1.1.4'
Mo Mo -1.6832 0.6857 'International Tables Vol C Tables 4.2.6.8 and 6.1.1.4'
N N 0.0061 0.0033 'International Tables Vol C Tables 4.2.6.8 and 6.1.1.4'
O O 0.0106 0.0060 'International Tables Vol C Tables 4.2.6.8 and 6.1.1.4'
P P 0.1023 0.0942 'International Tables Vol C Tables 4.2.6.8 and 6.1.1.4'

loop_
_geom_angle_atom_site_label_1
_geom_angle_atom_site_label_2
_geom_angle_atom_site_label_3
_geom_angle
C23 N1 C1 108(3)
C23 N1 H1 126.0
C1 N1 H1 126.0
O1 Mo1 O28 105.0(7)
O1 Mo1 O39 102.4(7)
O28 Mo1 O39 93.9(6)
O1 Mo1 O31 101.0(7)
O28 Mo1 O31 85.9(5)
O39 Mo1 O31 155.8(5)
O1 Mo1 O27 99.4(6)
O28 Mo1 O27 154.8(6)
O39 Mo1 O27 86.7(6)
O31 Mo1 O27 83.5(5)
O1 Mo1 O2 169.5(6)
O28 Mo1 O2 84.7(5)
O39 Mo1 O2 72.7(5)
O31 Mo1 O2 83.2(5)
O27 Mo1 O2 71.4(4)
O35 Mo2 O40 105.3(6)
O35 Mo2 O14 100.9(6)
O40 Mo2 O14 92.3(6)
O35 Mo2 O10 103.7(6)
O40 Mo2 O10 88.3(5)
O14 Mo2 O10 154.3(6)
O35 Mo2 O15 99.3(6)
O40 Mo2 O15 155.4(5)
O14 Mo2 O15 84.9(6)
O10 Mo2 O15 84.0(6)
O35 Mo2 O5 167.3(5)
O40 Mo2 O5 85.4(5)
O14 Mo2 O5 71.2(5)
O10 Mo2 O5 83.3(5)
O15 Mo2 O5 70.6(4)
O37 Mo3 O20 104.0(6)
O37 Mo3 O22 103.6(6)
O20 Mo3 O22 88.5(5)
O37 Mo3 O8 99.6(6)
O20 Mo3 O8 156.2(6)
O22 Mo3 O8 88.2(5)
O37 Mo3 O13 97.4(6)
O20 Mo3 O13 89.7(5)
O22 Mo3 O13 158.7(5)
O8 Mo3 O13 85.0(5)
O37 Mo3 O4 166.8(6)
O20 Mo3 O4 83.6(5)
O22 Mo3 O4 87.2(5)
O8 Mo3 O4 72.7(5)
O13 Mo3 O4 71.5(5)
O34 Mo4 O12 103.9(6)
O34 Mo4 O28 104.8(6)
O12 Mo4 O28 85.5(5)
O34 Mo4 O11 100.5(6)
O12 Mo4 O11 89.4(6)
O28 Mo4 O11 154.7(6)
O34 Mo4 O29 99.4(6)
O12 Mo4 O29 156.7(5)
O28 Mo4 O29 87.9(5)
O11 Mo4 O29 87.0(5)
O34 Mo4 O3 167.5(6)
O12 Mo4 O3 84.9(5)
O28 Mo4 O3 84.6(5)
O11 Mo4 O3 70.3(5)
O29 Mo4 O3 72.2(4)
O25 Mo5 O19 100.4(7)
O25 Mo5 O21 100.9(6)
O19 Mo5 O21 90.5(5)
O25 Mo5 O27 99.8(6)
O19 Mo5 O27 90.5(5)
O21 Mo5 O27 158.8(6)
O25 Mo5 O20 100.8(6)
O19 Mo5 O20 158.8(6)
O21 Mo5 O20 84.1(5)
O27 Mo5 O20 87.4(5)
O25 Mo5 O2 171.0(5)
O19 Mo5 O2 74.2(5)
O21 Mo5 O2 86.6(5)
O27 Mo5 O2 73.3(5)
O20 Mo5 O2 84.9(5)
O30 Mo6 O31 103.9(7)
O30 Mo6 O12 103.6(6)
O31 Mo6 O12 88.3(5)
O30 Mo6 O13 98.1(6)
O31 Mo6 O13 91.4(5)
O12 Mo6 O13 157.7(6)
O30 Mo6 O6 99.4(7)
O31 Mo6 O6 156.7(6)
O12 Mo6 O6 86.0(6)
O13 Mo6 O6 85.4(5)
O30 Mo6 O4 166.7(6)
O31 Mo6 O4 85.4(5)
O12 Mo6 O4 86.0(5)
O13 Mo6 O4 71.7(5)
O6 Mo6 O4 71.7(5)
O24 Mo7 O14 101.7(6)
O24 Mo7 O21 101.6(6)
O14 Mo7 O21 156.8(6)
O24 Mo7 O22 101.6(6)
O14 Mo7 O22 89.8(5)
O21 Mo7 O22 85.6(5)
O24 Mo7 O36 99.2(6)
O14 Mo7 O36 88.2(6)
O21 Mo7 O36 88.1(6)
O22 Mo7 O36 159.1(5)
O24 Mo7 O5 169.5(6)
O14 Mo7 O5 71.8(5)
O21 Mo7 O5 85.2(5)
O22 Mo7 O5 86.7(4)
O36 Mo7 O5 72.9(5)
O33 Mo8 O18 105.1(7)
O33 Mo8 O23 101.6(6)
O18 Mo8 O23 90.3(5)
O33 Mo8 O39 100.1(6)
O18 Mo8 O39 92.2(6)
O23 Mo8 O39 156.7(6)
O33 Mo8 O19 97.0(6)
O18 Mo8 O19 157.9(6)
O23 Mo8 O19 86.1(5)
O39 Mo8 O19 82.9(5)
O33 Mo8 O2 166.0(5)
O18 Mo8 O2 87.0(5)
O23 Mo8 O2 85.1(5)
O39 Mo8 O2 71.8(5)
O19 Mo8 O2 71.1(5)
O38 Mo9 O32 102.7(6)
O38 Mo9 O15 102.4(7)
O32 Mo9 O15 90.8(6)
O38 Mo9 O36 99.5(7)
O32 Mo9 O36 157.0(6)
O15 Mo9 O36 90.2(6)
O38 Mo9 O23 100.7(7)
O32 Mo9 O23 84.7(5)
O15 Mo9 O23 156.9(5)
O36 Mo9 O23 85.5(5)
O38 Mo9 O5 170.8(6)
O32 Mo9 O5 85.3(5)
O15 Mo9 O5 72.7(5)
O36 Mo9 O5 73.1(5)
O23 Mo9 O5 84.4(5)
O26 Mo10 O7 105.0(7)
O26 Mo10 O10 105.2(7)
O7 Mo10 O10 89.5(5)
O26 Mo10 O11 99.4(7)
O7 Mo10 O11 90.7(6)
O10 Mo10 O11 154.4(6)
O26 Mo10 O17 97.8(6)
O7 Mo10 O17 157.1(6)
O10 Mo10 O17 86.2(5)
O11 Mo10 O17 83.8(5)
O26 Mo10 O3 164.7(6)
O7 Mo10 O3 86.6(6)
O10 Mo10 O3 84.4(5)
O11 Mo10 O3 70.1(5)
O17 Mo10 O3 70.6(4)
O9 Mo11 O6 101.0(7)
O9 Mo11 O8 100.6(6)
O6 Mo11 O8 91.8(6)
O9 Mo11 O40 103.8(6)
O6 Mo11 O40 154.7(6)
O8 Mo11 O40 88.5(5)
O9 Mo11 O7 101.9(6)
O6 Mo11 O7 88.9(6)
O8 Mo11 O7 156.9(6)
O40 Mo11 O7 81.1(5)
O9 Mo11 O4 169.6(5)
O6 Mo11 O4 72.3(5)
O8 Mo11 O4 72.1(5)
O40 Mo11 O4 83.8(5)
O7 Mo11 O4 86.1(5)
O16 Mo12 O17 100.3(6)
O16 Mo12 O32 104.5(6)
O17 Mo12 O32 91.2(5)
O16 Mo12 O29 100.1(6)
O17 Mo12 O29 88.2(5)
O32 Mo12 O29 155.1(5)
O16 Mo12 O18 103.7(6)
O17 Mo12 O18 156.0(6)
O32 Mo12 O18 83.5(5)
O29 Mo12 O18 86.9(5)
O16 Mo12 O3 168.3(6)
O17 Mo12 O3 71.7(5)
O32 Mo12 O3 84.5(5)
O29 Mo12 O3 71.7(4)
O18 Mo12 O3 84.4(5)
O5 P1 O3 110.1(6)
O5 P1 O4 109.3(6)
O3 P1 O4 110.3(6)
O5 P1 O2 110.0(6)
O3 P1 O2 109.6(6)
O4 P1 O2 107.4(6)
P1 O2 Mo5 125.5(6)
P1 O2 Mo8 123.6(6)
Mo5 O2 Mo8 91.2(4)
P1 O2 Mo1 126.0(6)
Mo5 O2 Mo1 90.6(4)
Mo8 O2 Mo1 89.2(4)
P1 O3 Mo4 125.8(6)
P1 O3 Mo10 124.8(6)
Mo4 O3 Mo10 90.7(4)
P1 O3 Mo12 124.9(6)
Mo4 O3 Mo12 89.8(4)
Mo10 O3 Mo12 90.0(4)
P1 O4 Mo3 127.0(6)
P1 O4 Mo6 124.5(6)
Mo3 O4 Mo6 91.2(4)
P1 O4 Mo11 124.6(6)
Mo3 O4 Mo11 89.3(4)
Mo6 O4 Mo11 88.9(4)
P1 O5 Mo9 125.9(6)
P1 O5 Mo7 126.0(6)
Mo9 O5 Mo7 89.4(4)
P1 O5 Mo2 125.1(6)
Mo9 O5 Mo2 90.0(4)
Mo7 O5 Mo2 89.0(4)
Mo11 O6 Mo6 126.8(7)
Mo10 O7 Mo11 151.0(8)
Mo11 O8 Mo3 125.6(7)
Mo10 O10 Mo2 145.2(7)
Mo10 O11 Mo4 128.9(7)
Mo4 O12 Mo6 149.1(8)
Mo6 O13 Mo3 125.5(7)
Mo7 O14 Mo2 128.1(7)
Mo9 O15 Mo2 126.6(7)
Mo12 O17 Mo10 127.7(7)
Mo8 O18 Mo12 149.2(7)
Mo5 O19 Mo8 123.5(7)
Mo3 O20 Mo5 150.1(7)
Mo5 O21 Mo7 150.8(7)
Mo3 O22 Mo7 146.6(7)
Mo8 O23 Mo9 146.9(7)
Mo5 O27 Mo1 124.2(6)
Mo1 O28 Mo4 153.3(8)
Mo12 O29 Mo4 126.1(6)
Mo6 O31 Mo1 148.1(7)
Mo9 O32 Mo12 153.9(7)
Mo7 O36 Mo9 124.2(8)
Mo1 O39 Mo8 126.0(7)
Mo2 O40 Mo11 153.3(7)
N8 C1 N1 108(3)
N8 C1 H2 126.2
N1 C1 H2 126.2
C3 N2 C2 107.7(15)
C3 N2 H3 126.1
C2 N2 H3 126.1
C7 C2 C4 122(2)
C7 C2 N2 131.7(19)
C4 C2 N2 106.0(16)
C3 N3 C4 107.7(16)
C3 N3 H4 126.2
C4 N3 H4 126.2
N2 C3 N3 112.5(17)
N2 C3 H5 123.8
N3 C3 H5 123.8
C5 C4 C2 124(2)
C5 C4 N3 130(2)
C2 C4 N3 106.1(17)
C4 C5 C6 113(3)
C4 C5 H6 123.4
C6 C5 H6 123.4
C8 C6 C5 125(3)
C8 C6 H7 117.3
C5 C6 H7 117.3
C2 C7 C8 115(3)
C2 C7 H8 122.5
C8 C7 H8 122.5
C6 C8 C7 120(3)
C6 C8 H9 120.1
C7 C8 H9 120.1
C10 N4 C9 109.3(14)
C10 N4 H10 125.3
C9 N4 H10 125.3
N5 C9 N4 107.0(16)
N5 C9 H11 126.5
N4 C9 H11 126.5
N4 C10 C11 107.1(17)
N4 C10 C13 129.9(16)
C11 C10 C13 122.8(18)
C9 N5 C11 109.9(15)
C9 N5 H12 125.1
C11 N5 H12 125.1
N5 C11 C10 106.7(16)
N5 C11 C12 130.1(18)
C10 C11 C12 123.0(19)
C11 C12 C15 116(2)
C11 C12 H13 121.8
C15 C12 H13 121.8
C14 C13 C10 115.4(19)
C14 C13 H14 122.3
C10 C13 H14 122.3
C13 C14 C15 122(2)
C13 C14 H15 118.9
C15 C14 H15 118.9
C12 C15 C14 120(2)
C12 C15 H16 120.0
C14 C15 H16 120.0
C17 N6 C16 106.5(17)
C17 N6 H17 126.8
C16 N6 H17 126.8
N6 C16 C19 108.9(17)
N6 C16 C18 132.3(18)
C19 C16 C18 118.8(17)
N7 C17 N6 109.0(19)
N7 C17 H18 125.5
N6 C17 H18 125.5
C20 C18 C16 119.8(19)
C20 C18 H19 120.1
C16 C18 H19 120.1
C22 C19 N7 132(2)
C22 C19 C16 124(2)
N7 C19 C16 103.6(19)
C18 C20 C21 123(2)
C18 C20 H20 118.7
C21 C20 H20 118.7
C20 C21 C22 122(2)
C20 C21 H21 118.9
C22 C21 H21 118.9
C19 C22 C21 112(2)
C19 C22 H22 123.9
C21 C22 H22 123.9
C17 N7 C19 112(2)
C17 N7 H23 124.0
C19 N7 H23 124.0
N1 C23 C24 111(2)
N1 C23 C28 129(2)
C24 C23 C28 120.0
N8 C24 C23 103(2)
N8 C24 C25 137(2)
C23 C24 C25 120.0
C26 C25 C24 120.0
C26 C25 H24 120.0
C24 C25 H24 120.0
C25 C26 C27 120.0
C25 C26 H25 120.0
C27 C26 H25 120.0
C28 C27 C26 120.0
C28 C27 H26 120.0
C26 C27 H26 120.0
C27 C28 C23 120.0
C27 C28 H27 120.0
C23 C28 H27 120.0
C1 N8 C24 111(3)

loop_
_geom_bond_atom_site_label_1
_geom_bond_atom_site_label_2
_geom_bond_distance
N1 C23 1.24(4)
N1 C1 1.39(4)
N1 H1 0.8600
Mo1 O1 1.658(12)
Mo1 O28 1.840(12)
Mo1 O39 1.880(15)
Mo1 O31 1.955(13)
Mo1 O27 1.974(13)
Mo1 O2 2.438(11)
Mo2 O35 1.675(11)
Mo2 O40 1.829(13)
Mo2 O14 1.918(13)
Mo2 O10 1.926(12)
Mo2 O15 1.978(12)
Mo2 O5 2.452(11)
Mo3 O37 1.683(13)
Mo3 O20 1.842(11)
Mo3 O22 1.890(11)
Mo3 O8 1.949(12)
Mo3 O13 1.958(12)
Mo3 O4 2.403(11)
Mo4 O34 1.652(12)
Mo4 O12 1.870(12)
Mo4 O28 1.910(12)
Mo4 O11 1.918(13)
Mo4 O29 1.939(12)
Mo4 O3 2.425(11)
Mo5 O25 1.670(12)
Mo5 O19 1.875(13)
Mo5 O21 1.898(11)
Mo5 O27 1.914(13)
Mo5 O20 1.948(12)
Mo5 O2 2.396(11)
Mo6 O30 1.682(13)
Mo6 O31 1.852(13)
Mo6 O12 1.911(12)
Mo6 O13 1.919(12)
Mo6 O6 1.966(14)
Mo6 O4 2.420(11)
Mo7 O24 1.657(13)
Mo7 O14 1.896(13)
Mo7 O21 1.910(12)
Mo7 O22 1.913(11)
Mo7 O36 1.928(14)
Mo7 O5 2.441(11)
Mo8 O33 1.667(12)
Mo8 O18 1.796(13)
Mo8 O23 1.869(11)
Mo8 O39 1.953(14)
Mo8 O19 2.034(14)
Mo8 O2 2.426(11)
Mo9 O38 1.667(13)
Mo9 O32 1.879(12)
Mo9 O15 1.880(12)
Mo9 O36 1.942(12)
Mo9 O23 1.948(12)
Mo9 O5 2.422(11)
Mo10 O26 1.655(13)
Mo10 O7 1.819(13)
Mo10 O10 1.883(12)
Mo10 O11 1.913(13)
Mo10 O17 1.982(13)
Mo10 O3 2.435(11)
Mo11 O9 1.670(12)
Mo11 O6 1.859(13)
Mo11 O8 1.893(12)
Mo11 O40 1.953(12)
Mo11 O7 1.978(13)
Mo11 O4 2.461(11)
Mo12 O16 1.675(12)
Mo12 O17 1.870(12)
Mo12 O32 1.899(12)
Mo12 O29 1.924(12)
Mo12 O18 1.971(13)
Mo12 O3 2.456(12)
P1 O5 1.513(11)
P1 O3 1.538(11)
P1 O4 1.547(11)
P1 O2 1.550(11)
C1 N8 1.27(4)
C1 H2 0.9300
N2 C3 1.29(2)
N2 C2 1.42(2)
N2 H3 0.8600
C2 C7 1.37(3)
C2 C4 1.38(3)
N3 C3 1.31(3)
N3 C4 1.41(2)
N3 H4 0.8600
C3 H5 0.9300
C4 C5 1.32(3)
C5 C6 1.39(5)
C5 H6 0.9300
C6 C8 1.35(5)
C6 H7 0.9300
C7 C8 1.39(4)
C7 H8 0.9300
C8 H9 0.9300
N4 C10 1.35(2)
N4 C9 1.36(2)
N4 H10 0.8600
C9 N5 1.33(2)
C9 H11 0.9300
C10 C11 1.37(2)
C10 C13 1.41(3)
N5 C11 1.36(2)
N5 H12 0.8600
C11 C12 1.38(2)
C12 C15 1.43(4)
C12 H13 0.9300
C13 C14 1.40(3)
C13 H14 0.9300
C14 C15 1.43(4)
C14 H15 0.9300
C15 H16 0.9300
N6 C17 1.37(3)
N6 C16 1.38(2)
N6 H17 0.8600
C16 C19 1.40(3)
C16 C18 1.40(2)
C17 N7 1.30(4)
C17 H18 0.9300
C18 C20 1.31(3)
C18 H19 0.9300
C19 C22 1.37(3)
C19 N7 1.38(3)
C20 C21 1.35(4)
C20 H20 0.9300
C21 C22 1.49(4)
C21 H21 0.9300
C22 H22 0.9300
N7 H23 0.8600
C23 C24 1.3900
C23 C28 1.3900
C24 N8 1.38(3)
C24 C25 1.3900
C25 C26 1.3900
C25 H24 0.9300
C26 C27 1.3900
C26 H25 0.9300
C27 C28 1.3900
C27 H26 0.9300
C28 H27 0.9300

loop_
_geom_hbond_atom_site_label_D
_geom_hbond_atom_site_label_H
_geom_hbond_atom_site_label_A
_geom_hbond_distance_DH
_geom_hbond_distance_HA
_geom_hbond_distance_DA
_geom_hbond_angle_DHA
_geom_hbond_site_symmetry_A
N6 H17 O13 0.86 2.01 2.85(2) 167.9 1_455
N5 H12 O20 0.86 2.62 3.050(19) 112.6 1_455
N5 H12 O31 0.86 2.48 3.11(2) 130.4 1_455
N5 H12 O27 0.86 2.07 2.90(2) 160.2 1_455
N2 H3 O9 0.86 2.38 2.80(2) 110.0 2_666
N2 H3 O22 0.86 2.34 3.181(19) 164.7 1_455
N1 H1 O33 0.86 2.19 3.02(4) 161.2 1_564
N7 H23 O11 0.86 2.38 2.94(3) 122.6 .
N4 H10 O29 0.86 1.99 2.815(18) 161.7 .
N3 H4 O17 0.86 2.66 3.058(19) 110.0 .
N3 H4 O15 0.86 2.53 3.15(2) 130.7 .
N3 H4 O10 0.86 2.24 3.07(2) 161.8 .
